data_4021442
loop_
_publ_author_name
'Ibrahim Eryazici'
'Charles N. Moorefield'
'Semih Durmus'
'George R. Newkome'

_publ_section_title
;
 Synthesis and Single-Crystal X-ray Characterization of
 4,4' '-Functionalized 4'-(4-Bromophenyl)-2,2':6',2' '-terpyridines
;
_journal_name_full 'Journal of Organic Chemistry'
_journal_page_first 1009
_journal_page_last 1014
_journal_paper_doi 10.1021/jo052036l
_journal_volume 71
_journal_year 2006
_chemical_formula_moiety 'C22 H16 Br N3'
_chemical_formula_sum 'C22 H16 Br N3'
_chemical_formula_weight 402.29
_chemical_name_systematic
; 
 ? 
;
_space_group_IT_number 14
_symmetry_cell_setting monoclinic
_symmetry_space_group_name_Hall '-P 2ybc'
_symmetry_space_group_name_H-M 'P 1 21/c 1'
_atom_sites_solution_hydrogens geom
_atom_sites_solution_primary direct
_atom_sites_solution_secondary difmap
_audit_creation_method SHELXL-97
_cell_angle_alpha 90.00
_cell_angle_beta 94.085(2)
_cell_angle_gamma 90.00
_cell_formula_units_Z 4
_cell_length_a 15.4467(18)
_cell_length_b 11.1272(13)
_cell_length_c 10.5033(13)
_cell_measurement_reflns_used 3915
_cell_measurement_temperature 100(2)
_cell_measurement_theta_max 27.22
_cell_measurement_theta_min 2.26
_cell_volume 1800.7(4)
_computing_cell_refinement 'Bruker SMART'
_computing_data_collection 'Bruker SMART'
_computing_data_reduction 'Bruker SAINT'
_computing_molecular_graphics 'Bruker SHELXTL'
_computing_publication_material 'Bruker SHELXTL'
_computing_structure_refinement 'SHELXL-97 (Sheldrick, 1997)'
_computing_structure_solution 'SHELXS-97 (Sheldrick, 1990)'
_diffrn_ambient_temperature 100(2)
_diffrn_measured_fraction_theta_full 0.967
_diffrn_measured_fraction_theta_max 0.967
_diffrn_radiation_monochromator graphite
_diffrn_radiation_source 'fine-focus sealed tube'
_diffrn_radiation_type MoK\a
_diffrn_radiation_wavelength 0.71073
_diffrn_reflns_av_R_equivalents 0.0379
_diffrn_reflns_av_sigmaI/netI 0.0399
_diffrn_reflns_limit_h_max 20
_diffrn_reflns_limit_h_min -20
_diffrn_reflns_limit_k_max 14
_diffrn_reflns_limit_k_min -14
_diffrn_reflns_limit_l_max 13
_diffrn_reflns_limit_l_min -13
_diffrn_reflns_number 15732
_diffrn_reflns_theta_full 28.34
_diffrn_reflns_theta_max 28.34
_diffrn_reflns_theta_min 2.26
_exptl_absorpt_coefficient_mu 2.293
_exptl_absorpt_correction_type multi-scan
_exptl_absorpt_process_details SADABS
_exptl_crystal_colour colorless
_exptl_crystal_density_diffrn 1.484
_exptl_crystal_density_meas 0
_exptl_crystal_density_method 'not measured'
_exptl_crystal_description block
_exptl_crystal_F_000 816
_exptl_crystal_size_max 0.45
_exptl_crystal_size_mid 0.33
_exptl_crystal_size_min 0.13
_refine_diff_density_max 0.633
_refine_diff_density_min -0.361
_refine_diff_density_rms 0.080
_refine_ls_extinction_method none
_refine_ls_goodness_of_fit_ref 1.035
_refine_ls_hydrogen_treatment mixed
_refine_ls_matrix_type full
_refine_ls_number_parameters 247
_refine_ls_number_reflns 4346
_refine_ls_number_restraints 0
_refine_ls_restrained_S_all 1.035
_refine_ls_R_factor_all 0.0571
_refine_ls_R_factor_gt 0.0399
_refine_ls_shift/su_max 0.003
_refine_ls_shift/su_mean 0.000
_refine_ls_structure_factor_coef Fsqd
_refine_ls_weighting_details 'calc w=1/[\s^2^(Fo^2^)+(0.0541P)^2^+0.5725P] where P=(Fo^2^+2Fc^2^)/3'
_refine_ls_weighting_scheme calc
_refine_ls_wR_factor_gt 0.0953
_refine_ls_wR_factor_ref 0.1027
_reflns_number_gt 3384
_reflns_number_total 4346
_reflns_threshold_expression >2sigma(I)
_cod_data_source_file jo052036lsi20050928_013530.cif
_cod_depositor_comments
;
The following automatic conversions were performed:
'_symmetry_cell_setting' value 'Monoclinic' changed to 'monoclinic'
according to '/home/saulius/struct/CIF-dictionaries/cif_core.dic'
dictionary named 'cif_core.dic' version 2.4.1 from
2010-06-29.

'_exptl_absorpt_correction_type' value 'MULTI-SCAN' changed
to 'multi-scan' according to
'/home/saulius/struct/CIF-dictionaries/cif_core.dic' dictionary named
'cif_core.dic' version 2.4.1 from 2010-06-29.

Automatic conversion script
Id: cif_fix_enum 1527 2010-12-29 10:47:43Z saulius 
;
_cod_original_sg_symbol_H-M 'P 21/c'
_cod_database_code 4021442

loop_
_symmetry_equiv_pos_as_xyz
'x, y, z'
'-x, y+1/2, -z+1/2'
'-x, -y, -z'
'x, -y-1/2, z-1/2'

loop_
_atom_site_label
_atom_site_type_symbol
_atom_site_fract_x
_atom_site_fract_y
_atom_site_fract_z
_atom_site_U_iso_or_equiv
_atom_site_adp_type
_atom_site_occupancy
_atom_site_symmetry_multiplicity
_atom_site_calc_flag
_atom_site_refinement_flags
_atom_site_disorder_assembly
_atom_site_disorder_group
Br1 Br 1.000195(16) 0.39108(3) 0.20816(2) 0.03570(11) Uani 1 1 d . . .
N1 N 0.82799(14) 0.61257(17) 0.9621(2) 0.0284(5) Uani 1 1 d . . .
N2 N 0.67286(13) 0.38037(16) 0.87664(18) 0.0219(4) Uani 1 1 d . . .
N3 N 0.56157(13) 0.13802(17) 0.70733(19) 0.0258(4) Uani 1 1 d . . .
C1 C 0.81968(15) 0.3788(2) 0.5463(2) 0.0241(5) Uani 1 1 d . . .
C2 C 0.92538(16) 0.3855(2) 0.3437(2) 0.0293(5) Uani 1 1 d . . .
C3 C 0.90139(15) 0.2756(2) 0.3919(2) 0.0301(5) Uani 1 1 d . . .
H3 H 0.9209 0.2029 0.3562 0.036 Uiso 1 1 calc R . .
C4 C 0.78374(15) 0.4629(2) 0.7551(2) 0.0244(5) Uani 1 1 d . . .
H4 H 0.8268 0.5228 0.7470 0.029 Uiso 1 1 calc R . .
C5 C 0.76761(15) 0.37753(19) 0.6587(2) 0.0231(5) Uani 1 1 d . . .
C6 C 0.89767(16) 0.4921(2) 0.3944(2) 0.0314(6) Uani 1 1 d . . .
H6 H 0.9146 0.5670 0.3606 0.038 Uiso 1 1 calc R . .
C7 C 0.84864(15) 0.2733(2) 0.4927(2) 0.0269(5) Uani 1 1 d . . .
H7 H 0.8318 0.1981 0.5261 0.032 Uiso 1 1 calc R . .
C8 C 0.49359(16) 0.0661(2) 0.7220(2) 0.0297(6) Uani 1 1 d . . .
H8 H 0.4785 0.0096 0.6563 0.036 Uiso 1 1 calc R . .
C9 C 0.53499(15) 0.2261(2) 0.9091(2) 0.0249(5) Uani 1 1 d . A .
H9 H 0.5511 0.2835 0.9734 0.030 Uiso 1 1 calc R . .
C10 C 0.84501(16) 0.4881(2) 0.4951(2) 0.0298(5) Uani 1 1 d . . .
H10 H 0.8256 0.5612 0.5302 0.036 Uiso 1 1 calc R . .
C11 C 0.58157(14) 0.21777(19) 0.8013(2) 0.0219(5) Uani 1 1 d . . .
C12 C 0.84868(17) 0.6869(2) 1.0596(3) 0.0332(6) Uani 1 1 d . . .
H12 H 0.8994 0.7346 1.0559 0.040 Uiso 1 1 calc R . .
C13 C 0.65599(14) 0.29910(19) 0.7831(2) 0.0217(5) Uani 1 1 d . . .
C14 C 0.73672(14) 0.45972(19) 0.8622(2) 0.0228(5) Uani 1 1 d . . .
C15 C 0.70271(14) 0.29312(19) 0.6746(2) 0.0226(5) Uani 1 1 d . . .
H15 H 0.6905 0.2323 0.6124 0.027 Uiso 1 1 calc R . .
C16 C 0.70551(17) 0.5501(2) 1.0728(2) 0.0297(5) Uani 1 1 d . A .
H16 H 0.6559 0.4999 1.0753 0.036 Uiso 1 1 calc R . .
C17 C 0.75663(15) 0.5452(2) 0.9698(2) 0.0248(5) Uani 1 1 d . . .
C18 C 0.80110(18) 0.6988(2) 1.1652(3) 0.0338(6) Uani 1 1 d . A .
H18 H 0.8187 0.7536 1.2313 0.041 Uiso 1 1 calc R . .
C19 C 0.46470(15) 0.1505(2) 0.9228(2) 0.0269(5) Uani 1 1 d . . .
C20 C 0.44422(16) 0.0684(2) 0.8256(2) 0.0293(5) Uani 1 1 d . A .
H20 H 0.3968 0.0148 0.8307 0.035 Uiso 1 1 calc R . .
C22 C 0.72741(19) 0.6295(2) 1.1730(3) 0.0341(6) Uani 1 1 d . . .
C21A C 0.6796(4) 0.6381(5) 1.2848(6) 0.0364(18) Uani 0.428(6) 1 d P A 1
H21A H 0.7054 0.7006 1.3414 0.055 Uiso 0.428(6) 1 calc PR A 1
H21B H 0.6816 0.5608 1.3296 0.055 Uiso 0.428(6) 1 calc PR A 1
H21C H 0.6191 0.6590 1.2599 0.055 Uiso 0.428(6) 1 calc PR A 1
C21B C 0.4101(3) 0.1551(4) 1.0318(4) 0.0301(12) Uani 0.572(6) 1 d P A 2
H21D H 0.3626 0.2123 1.0135 0.045 Uiso 0.572(6) 1 calc PR A 2
H21E H 0.4453 0.1811 1.1082 0.045 Uiso 0.572(6) 1 calc PR A 2
H21F H 0.3861 0.0752 1.0463 0.045 Uiso 0.572(6) 1 calc PR A 2

loop_
_atom_site_aniso_label
_atom_site_aniso_U_11
_atom_site_aniso_U_22
_atom_site_aniso_U_33
_atom_site_aniso_U_23
_atom_site_aniso_U_13
_atom_site_aniso_U_12
Br1 0.02692(15) 0.05028(19) 0.03009(15) -0.00441(11) 0.00330(10) -0.00877(11)
N1 0.0285(11) 0.0219(10) 0.0339(11) -0.0001(8) -0.0050(9) -0.0041(8)
N2 0.0219(10) 0.0172(9) 0.0258(10) 0.0012(7) -0.0034(8) 0.0007(7)
N3 0.0254(10) 0.0228(10) 0.0289(11) -0.0011(8) 0.0006(8) -0.0036(8)
C1 0.0178(11) 0.0242(12) 0.0297(12) 0.0026(9) -0.0025(9) -0.0015(9)
C2 0.0189(12) 0.0426(15) 0.0258(12) -0.0015(10) -0.0018(9) -0.0043(10)
C3 0.0228(12) 0.0308(13) 0.0358(14) -0.0090(10) -0.0033(10) -0.0035(10)
C4 0.0209(11) 0.0186(11) 0.0331(13) 0.0024(9) -0.0032(9) -0.0016(9)
C5 0.0194(11) 0.0215(11) 0.0278(12) 0.0027(9) -0.0028(9) 0.0020(9)
C6 0.0274(13) 0.0321(14) 0.0346(14) 0.0058(10) 0.0010(11) -0.0003(10)
C7 0.0209(12) 0.0272(12) 0.0321(13) -0.0015(10) -0.0027(10) -0.0048(9)
C8 0.0302(13) 0.0245(12) 0.0339(14) -0.0028(10) -0.0019(11) -0.0064(10)
C9 0.0231(12) 0.0228(11) 0.0282(12) -0.0006(9) -0.0020(9) 0.0006(9)
C10 0.0304(13) 0.0251(12) 0.0340(14) 0.0029(10) 0.0027(11) 0.0023(10)
C11 0.0199(11) 0.0182(11) 0.0267(12) 0.0018(9) -0.0040(9) 0.0002(8)
C12 0.0341(14) 0.0216(12) 0.0422(15) 0.0004(10) -0.0084(11) -0.0060(10)
C13 0.0208(11) 0.0182(11) 0.0252(12) 0.0014(9) -0.0035(9) 0.0017(8)
C14 0.0226(11) 0.0164(11) 0.0285(12) 0.0023(9) -0.0040(9) 0.0005(8)
C15 0.0204(11) 0.0186(11) 0.0279(12) -0.0013(9) -0.0036(9) 0.0025(9)
C16 0.0318(13) 0.0245(12) 0.0326(13) -0.0025(10) -0.0002(10) -0.0016(10)
C17 0.0275(12) 0.0163(11) 0.0295(12) 0.0032(9) -0.0065(10) 0.0006(9)
C18 0.0438(15) 0.0253(13) 0.0308(13) -0.0038(10) -0.0073(11) -0.0035(11)
C19 0.0227(12) 0.0256(12) 0.0320(13) 0.0019(10) -0.0009(10) -0.0012(9)
C20 0.0244(12) 0.0269(12) 0.0363(14) 0.0030(10) 0.0001(10) -0.0058(10)
C22 0.0423(16) 0.0261(13) 0.0336(14) -0.0045(10) -0.0001(12) -0.0015(11)
C21A 0.042(4) 0.021(3) 0.044(4) -0.012(3) -0.015(3) 0.000(2)
C21B 0.030(2) 0.025(2) 0.034(2) 0.0016(18) -0.0027(18) -0.0051(18)

loop_
_atom_type_symbol
_atom_type_description
_atom_type_scat_dispersion_real
_atom_type_scat_dispersion_imag
_atom_type_scat_source
C C 0.0033 0.0016 'International Tables Vol C Tables 4.2.6.8 and 6.1.1.4'
H H 0.0000 0.0000 'International Tables Vol C Tables 4.2.6.8 and 6.1.1.4'
N N 0.0061 0.0033 'International Tables Vol C Tables 4.2.6.8 and 6.1.1.4'
Br Br -0.2901 2.4595 'International Tables Vol C Tables 4.2.6.8 and 6.1.1.4'

loop_
_geom_angle_atom_site_label_1
_geom_angle_atom_site_label_2
_geom_angle_atom_site_label_3
_geom_angle
C12 N1 C17 116.9(2)
C14 N2 C13 117.7(2)
C8 N3 C11 116.8(2)
C7 C1 C10 118.2(2)
C7 C1 C5 121.7(2)
C10 C1 C5 120.0(2)
C6 C2 C3 121.3(2)
C6 C2 Br1 118.94(19)
C3 C2 Br1 119.77(19)
C7 C3 C2 119.0(2)
C14 C4 C5 119.7(2)
C15 C5 C4 117.6(2)
C15 C5 C1 122.8(2)
C4 C5 C1 119.6(2)
C10 C6 C2 119.0(2)
C3 C7 C1 121.3(2)
N3 C8 C20 124.4(2)
C11 C9 C19 119.9(2)
C6 C10 C1 121.3(2)
N3 C11 C9 122.5(2)
N3 C11 C13 116.5(2)
C9 C11 C13 121.0(2)
N1 C12 C18 124.2(2)
N2 C13 C15 123.0(2)
N2 C13 C11 115.2(2)
C15 C13 C11 121.8(2)
N2 C14 C4 122.8(2)
N2 C14 C17 116.6(2)
C4 C14 C17 120.6(2)
C5 C15 C13 119.1(2)
C17 C16 C22 119.5(2)
N1 C17 C16 122.8(2)
N1 C17 C14 115.9(2)
C16 C17 C14 121.2(2)
C12 C18 C22 118.8(2)
C9 C19 C20 117.4(2)
C9 C19 C21B 123.7(3)
C20 C19 C21B 118.8(3)
C8 C20 C19 119.0(2)
C18 C22 C16 117.7(3)
C18 C22 C21A 119.0(3)
C16 C22 C21A 123.2(3)

loop_
_geom_bond_atom_site_label_1
_geom_bond_atom_site_label_2
_geom_bond_distance
Br1 C2 1.897(3)
N1 C12 1.337(3)
N1 C17 1.340(3)
N2 C14 1.340(3)
N2 C13 1.347(3)
N3 C8 1.338(3)
N3 C11 1.347(3)
C1 C7 1.390(3)
C1 C10 1.397(3)
C1 C5 1.474(3)
C2 C6 1.381(4)
C2 C3 1.384(4)
C3 C7 1.382(3)
C4 C14 1.383(3)
C4 C5 1.398(3)
C5 C15 1.393(3)
C6 C10 1.380(3)
C8 C20 1.372(4)
C9 C11 1.387(3)
C9 C19 1.389(3)
C11 C13 1.486(3)
C12 C18 1.380(4)
C13 C15 1.393(3)
C14 C17 1.492(3)
C16 C17 1.385(3)
C16 C22 1.397(3)
C18 C22 1.382(4)
C19 C20 1.389(3)
C19 C21B 1.470(5)
C22 C21A 1.435(8)
